data_7235115
loop_
_publ_author_name
'Ting Han'
'Xinggui Gu'
'Jacky W. Y. Lam'
'Anakin C. S. Leung'
'Ryan T. K. Kwok'
'Tianyu Han'
'Bin Tong'
'Jianbing Shi'
'Yuping Dong'
'Ben Zhong Tang'

_publ_section_title
;
 Diaminomaleonitrile-based Schiff bases: aggregation-enhanced emission,
 red fluorescence, mechanochromism and bioimaging applications
;
_journal_name_full 'Journal of Materials Chemistry C'
_journal_page_first 10430
_journal_page_last 10434
_journal_paper_doi 10.1039/C6TC03883B
_journal_volume 4
_journal_year 2016
_chemical_formula_moiety 'C19 H25 N5'
_chemical_formula_sum 'C19 H25 N5'
_chemical_formula_weight 323.44
_space_group_crystal_system monoclinic
_space_group_IT_number 14
_space_group_name_Hall '-P 2ybc'
_space_group_name_H-M_alt 'P 1 21/c 1'
_atom_sites_solution_hydrogens geom
_cell_angle_alpha 90
_cell_angle_beta 98.363(2)
_cell_angle_gamma 90
_cell_formula_units_Z 8
_cell_length_a 13.594(3)
_cell_length_b 13.655(3)
_cell_length_c 20.363(4)
_cell_measurement_reflns_used 13635
_cell_measurement_temperature 153.1500
_cell_measurement_theta_max 31.4970
_cell_measurement_theta_min 1.8017
_cell_volume 3739.7(14)
_computing_molecular_graphics 'Olex2 (Dolomanov et al., 2009)'
_computing_publication_material 'Olex2 (Dolomanov et al., 2009)'
_computing_structure_refinement 'ShelXL (Sheldrick, 2015)'
_computing_structure_solution 'SHELXS-97 (Sheldrick, 1990)'
_diffrn_ambient_temperature 153.15
_diffrn_measured_fraction_theta_full 0.990
_diffrn_measured_fraction_theta_max 0.990
_diffrn_measurement_method '\w scans'
_diffrn_radiation_monochromator graphite
_diffrn_radiation_type MoK\a
_diffrn_radiation_wavelength 0.71073
_diffrn_reflns_av_R_equivalents 0.0340
_diffrn_reflns_av_unetI/netI 0.0300
_diffrn_reflns_Laue_measured_fraction_full 0.990
_diffrn_reflns_Laue_measured_fraction_max 0.990
_diffrn_reflns_limit_h_max 16
_diffrn_reflns_limit_h_min -16
_diffrn_reflns_limit_k_max 16
_diffrn_reflns_limit_k_min -16
_diffrn_reflns_limit_l_max 24
_diffrn_reflns_limit_l_min -25
_diffrn_reflns_number 30554
_diffrn_reflns_point_group_measured_fraction_full 0.990
_diffrn_reflns_point_group_measured_fraction_max 0.990
_diffrn_reflns_theta_full 25.000
_diffrn_reflns_theta_max 25.997
_diffrn_reflns_theta_min 2.343
_exptl_absorpt_coefficient_mu 0.071
_exptl_absorpt_correction_T_max 1.00
_exptl_absorpt_correction_T_min 0.89
_exptl_absorpt_correction_type multi-scan
_exptl_crystal_colour orange
_exptl_crystal_colour_primary orange
_exptl_crystal_density_diffrn 1.149
_exptl_crystal_density_method 'not measured'
_exptl_crystal_description prism
_exptl_crystal_F_000 1392
_exptl_crystal_size_max 0.36
_exptl_crystal_size_mid 0.34
_exptl_crystal_size_min 0.05
_refine_diff_density_max 0.495
_refine_diff_density_min -0.358
_refine_diff_density_rms 0.037
_refine_ls_extinction_coef .
_refine_ls_extinction_method none
_refine_ls_goodness_of_fit_ref 1.001
_refine_ls_hydrogen_treatment constr
_refine_ls_matrix_type full
_refine_ls_number_parameters 434
_refine_ls_number_reflns 7273
_refine_ls_number_restraints 6
_refine_ls_restrained_S_all 1.001
_refine_ls_R_factor_all 0.0643
_refine_ls_R_factor_gt 0.0545
_refine_ls_shift/su_max 0.000
_refine_ls_shift/su_mean 0.000
_refine_ls_structure_factor_coef Fsqd
_refine_ls_weighting_details 'w=1/[\s^2^(Fo^2^)+(0.0860P)^2^+1.0690P] where P=(Fo^2^+2Fc^2^)/3'
_refine_ls_weighting_scheme calc
_refine_ls_wR_factor_gt 0.1440
_refine_ls_wR_factor_ref 0.1516
_reflns_Friedel_coverage 0.000
_reflns_Friedel_fraction_full .
_reflns_Friedel_fraction_max .
_reflns_number_gt 6355
_reflns_number_total 7273
_reflns_threshold_expression 'I > 2\s(I)'
_cod_data_source_file J-Mater-Chem-C-2016-4-10430.cif
_cod_data_source_block ht-ding
_cod_original_cell_volume 3739.5(13)
_cod_database_code 7235115
_shelx_space_group_comment
;
The symmetry employed for this shelxl refinement is uniquely defined
by the following loop, which should always be used as a source of
symmetry information in preference to the above space-group names.
They are only intended as comments.
;

loop_
_space_group_symop_operation_xyz
'x, y, z'
'-x, y+1/2, -z+1/2'
'-x, -y, -z'
'x, -y-1/2, z-1/2'

loop_
_atom_site_label
_atom_site_type_symbol
_atom_site_fract_x
_atom_site_fract_y
_atom_site_fract_z
_atom_site_U_iso_or_equiv
_atom_site_adp_type
_atom_site_occupancy
_atom_site_site_symmetry_order
_atom_site_calc_flag
_atom_site_refinement_flags_posn
_atom_site_refinement_flags_adp
_atom_site_refinement_flags_occupancy
_atom_site_disorder_assembly
_atom_site_disorder_group
N1 N 0.17056(10) 0.37782(9) 0.20371(6) 0.0261(3) Uani 1 1 d . . . . .
N2 N 0.13406(11) 0.20352(10) 0.26955(8) 0.0341(3) Uani 1 1 d . . . . .
H2A H 0.1938 0.2120 0.2587 0.041 Uiso 1 1 calc R . . . .
H2B H 0.1196 0.1489 0.2890 0.041 Uiso 1 1 calc R . . . .
N3 N -0.05125(11) 0.50073(11) 0.21336(8) 0.0396(4) Uani 1 1 d . . . . .
N4 N -0.10512(12) 0.24223(12) 0.29660(9) 0.0468(4) Uani 1 1 d . . . . .
N5 N 0.55338(10) 0.56512(10) 0.09386(7) 0.0306(3) Uani 1 1 d . . . . .
C1 C 0.08000(12) 0.36183(11) 0.22628(8) 0.0263(3) Uani 1 1 d . . . . .
C2 C 0.06433(12) 0.27454(11) 0.25634(8) 0.0275(3) Uani 1 1 d . . . . .
C3 C 0.00453(12) 0.43661(12) 0.22042(8) 0.0284(3) Uani 1 1 d . . . . .
C4 C -0.03040(13) 0.25705(12) 0.27871(9) 0.0325(4) Uani 1 1 d . . . . .
C5 C 0.46508(12) 0.53965(11) 0.11401(8) 0.0262(3) Uani 1 1 d . . . . .
C6 C 0.44425(12) 0.44099(11) 0.12989(8) 0.0274(3) Uani 1 1 d . . . . .
H6 H 0.4922 0.3916 0.1258 0.033 Uiso 1 1 calc R . . . .
C7 C 0.35599(12) 0.41591(11) 0.15099(8) 0.0275(3) Uani 1 1 d . . . . .
H7 H 0.3445 0.3495 0.1615 0.033 Uiso 1 1 calc R . . . .
C8 C 0.28232(12) 0.48611(11) 0.15731(8) 0.0263(3) Uani 1 1 d . . . . .
C9 C 0.30209(12) 0.58321(12) 0.14056(8) 0.0297(4) Uani 1 1 d . . . . .
H9 H 0.2532 0.6321 0.1437 0.036 Uiso 1 1 calc R . . . .
C10 C 0.39017(12) 0.60955(11) 0.11971(8) 0.0291(4) Uani 1 1 d . . . . .
H10 H 0.4008 0.6760 0.1089 0.035 Uiso 1 1 calc R . . . .
C11 C 0.19056(12) 0.46319(11) 0.18178(8) 0.0276(3) Uani 1 1 d . . . . .
H11 H 0.1423 0.5136 0.1818 0.033 Uiso 1 1 calc R . . . .
C12 C 0.58611(12) 0.66703(12) 0.09152(8) 0.0287(3) Uani 1 1 d . . . . .
H12C H 0.6588 0.6699 0.1060 0.034 Uiso 1 1 calc R . . . .
H12D H 0.5537 0.7060 0.1233 0.034 Uiso 1 1 calc R . . . .
C13 C 0.56262(12) 0.71303(12) 0.02300(8) 0.0301(4) Uani 1 1 d . . . . .
H13C H 0.4901 0.7088 0.0079 0.036 Uiso 1 1 calc R . . . .
H13D H 0.5967 0.6754 -0.0086 0.036 Uiso 1 1 calc R . . . .
C14 C 0.59485(14) 0.82006(13) 0.02206(9) 0.0373(4) Uani 1 1 d . . . . .
H14C H 0.5624 0.8575 0.0546 0.045 Uiso 1 1 calc R . . . .
H14D H 0.6677 0.8243 0.0356 0.045 Uiso 1 1 calc R . . . .
C15 C 0.56787(18) 0.86576(17) -0.04643(11) 0.0547(6) Uani 1 1 d . . . . .
H15D H 0.5993 0.8284 -0.0789 0.082 Uiso 1 1 calc GR . . . .
H15E H 0.5914 0.9336 -0.0454 0.082 Uiso 1 1 calc GR . . . .
H15F H 0.4955 0.8646 -0.0591 0.082 Uiso 1 1 calc GR . . . .
C16 C 0.62298(12) 0.49083(12) 0.07727(9) 0.0316(4) Uani 1 1 d . . . . .
H16E H 0.6619 0.5184 0.0442 0.038 Uiso 1 1 calc R . . . .
H16F H 0.5847 0.4344 0.0564 0.038 Uiso 1 1 calc R . . . .
C17 C 0.69495(13) 0.45415(13) 0.13700(9) 0.0355(4) Uani 1 1 d . . . . .
H17E H 0.7447 0.5057 0.1512 0.043 Uiso 1 1 calc R . . . .
H17F H 0.6576 0.4413 0.1744 0.043 Uiso 1 1 calc R . . . .
C18 C 0.74857(15) 0.36074(13) 0.12106(10) 0.0420(5) Uani 1 1 d . . . . .
H18E H 0.7923 0.3390 0.1616 0.050 Uiso 1 1 calc R . . . .
H18F H 0.6985 0.3087 0.1088 0.050 Uiso 1 1 calc R . . . .
C19 C 0.81060(17) 0.37178(16) 0.06547(12) 0.0552(6) Uani 1 1 d . . . . .
H19G H 0.7680 0.3929 0.0250 0.083 Uiso 1 1 calc GR . . . .
H19H H 0.8414 0.3088 0.0575 0.083 Uiso 1 1 calc GR . . . .
H19I H 0.8626 0.4208 0.0779 0.083 Uiso 1 1 calc GR . . . .
N1A N 0.33017(10) 0.57545(10) 0.32019(7) 0.0288(3) Uani 1 1 d . . . . .
N2A N 0.42668(12) 0.73271(10) 0.27762(8) 0.0396(4) Uani 1 1 d . . . . .
H2AA H 0.3666 0.7402 0.2882 0.048 Uiso 1 1 calc R . . . .
H2AB H 0.4583 0.7833 0.2639 0.048 Uiso 1 1 calc R . . . .
N3A N 0.50762(12) 0.39119(11) 0.31342(8) 0.0389(4) Uani 1 1 d . . . . .
N4A N 0.65239(12) 0.63968(13) 0.25906(8) 0.0434(4) Uani 1 1 d . . . . .
N5A N -0.09852(10) 0.57556(10) 0.41673(7) 0.0306(3) Uani 1 1 d . . . . .
C1A C 0.42471(12) 0.56201(11) 0.30358(8) 0.0267(3) Uani 1 1 d . . . . .
C2A C 0.47067(12) 0.64302(12) 0.28247(8) 0.0294(4) Uani 1 1 d . . . . .
C3A C 0.47366(12) 0.46857(12) 0.30846(8) 0.0297(4) Uani 1 1 d . . . . .
C4A C 0.57146(13) 0.63826(12) 0.26858(8) 0.0323(4) Uani 1 1 d . . . . .
C5A C -0.00895(12) 0.55685(12) 0.39625(8) 0.0267(3) Uani 1 1 d . . . . .
C6A C 0.04930(12) 0.63344(12) 0.37473(8) 0.0290(4) Uani 1 1 d . . . . .
H6A H 0.0243 0.6985 0.3730 0.035 Uiso 1 1 calc R . . . .
C7A C 0.14068(12) 0.61572(12) 0.35641(8) 0.0289(4) Uani 1 1 d . . . . .
H7A H 0.1774 0.6689 0.3421 0.035 Uiso 1 1 calc R . . . .
C8A C 0.18169(12) 0.52088(11) 0.35818(8) 0.0266(3) Uani 1 1 d . . . . .
C9A C 0.12446(12) 0.44488(11) 0.37892(8) 0.0276(3) Uani 1 1 d . . . . .
H9A H 0.1501 0.3801 0.3806 0.033 Uiso 1 1 calc R . . . .
C10A C 0.03183(12) 0.46127(12) 0.39706(8) 0.0278(3) Uani 1 1 d . . . . .
H10A H -0.0052 0.4076 0.4103 0.033 Uiso 1 1 calc R . . . .
C11A C 0.27905(12) 0.50393(12) 0.33965(8) 0.0273(3) Uani 1 1 d . . . . .
H11A H 0.3058 0.4395 0.3418 0.033 Uiso 1 1 calc R . . . .
C12A C -0.15483(12) 0.49675(12) 0.44246(8) 0.0304(4) Uani 1 1 d . . . . .
H12A H -0.1995 0.5254 0.4716 0.036 Uiso 1 1 calc R . . . .
H12B H -0.1079 0.4525 0.4699 0.036 Uiso 1 1 calc R . . . .
C13A C -0.21687(13) 0.43671(13) 0.38823(8) 0.0324(4) Uani 1 1 d . . . . .
H13A H -0.2757 0.4754 0.3690 0.039 Uiso 1 1 calc R . . . .
H13B H -0.1768 0.4231 0.3524 0.039 Uiso 1 1 calc R . . . .
C14A C -0.25133(14) 0.34028(13) 0.41467(10) 0.0394(4) Uani 1 1 d . . . . .
H14A H -0.2907 0.3042 0.3776 0.047 Uiso 1 1 calc R . . . .
H14B H -0.1922 0.3001 0.4310 0.047 Uiso 1 1 calc R . . . .
C15A C -0.31364(15) 0.35174(14) 0.47032(10) 0.0445(5) Uani 1 1 d . . . . .
H15A H -0.2752 0.3869 0.5074 0.067 Uiso 1 1 calc GR . . . .
H15B H -0.3319 0.2869 0.4853 0.067 Uiso 1 1 calc GR . . . .
H15C H -0.3741 0.3888 0.4541 0.067 Uiso 1 1 calc GR . . . .
C16A C -0.1546(2) 0.6669(2) 0.40219(16) 0.0306(7) Uiso 0.6667 1 d D . P A 1
H16A H -0.2240 0.6502 0.3836 0.037 Uiso 0.6667 1 calc R . P A 1
H16B H -0.1255 0.7031 0.3675 0.037 Uiso 0.6667 1 calc R . P A 1
C16B C -0.1344(5) 0.6768(4) 0.4197(3) 0.0327(15) Uiso 0.3333 1 d D . P A 2
H16C H -0.2075 0.6762 0.4183 0.039 Uiso 0.3333 1 calc R . P A 2
H16D H -0.1192 0.7131 0.3803 0.039 Uiso 0.3333 1 calc R . P A 2
C17A C -0.1564(2) 0.7348(2) 0.46191(14) 0.0391(6) Uiso 0.6667 1 d D . P A 1
H17A H -0.2070 0.7863 0.4497 0.047 Uiso 0.6667 1 calc R . P A 1
H17B H -0.1772 0.6964 0.4988 0.047 Uiso 0.6667 1 calc R . P A 1
C17B C -0.0886(4) 0.7279(4) 0.4804(3) 0.0328(11) Uiso 0.3333 1 d D . P A 2
H17C H -0.0159 0.7166 0.4866 0.039 Uiso 0.3333 1 calc R . P A 2
H17D H -0.1148 0.6995 0.5191 0.039 Uiso 0.3333 1 calc R . P A 2
C18A C -0.0578(2) 0.7835(3) 0.48631(16) 0.0477(7) Uiso 0.6667 1 d D . P A 1
H18A H -0.0369 0.8235 0.4502 0.057 Uiso 0.6667 1 calc R . P A 1
H18B H -0.0065 0.7327 0.4988 0.057 Uiso 0.6667 1 calc R . P A 1
C18B C -0.1082(6) 0.8374(5) 0.4783(4) 0.0650(19) Uiso 0.3333 1 d D . P A 2
H18C H -0.0897 0.8650 0.4369 0.078 Uiso 0.3333 1 calc R . P A 2
H18D H -0.1799 0.8496 0.4785 0.078 Uiso 0.3333 1 calc R . P A 2
C19A C -0.0664(4) 0.8506(4) 0.5481(3) 0.0833(15) Uiso 0.6667 1 d D . P A 1
H19A H -0.0776 0.8097 0.5858 0.125 Uiso 0.6667 1 calc GR . P A 1
H19B H -0.1223 0.8959 0.5372 0.125 Uiso 0.6667 1 calc GR . P A 1
H19C H -0.0048 0.8879 0.5596 0.125 Uiso 0.6667 1 calc GR . P A 1
C19B C -0.0488(10) 0.8876(10) 0.5374(6) 0.103(4) Uiso 0.3333 1 d D . P A 2
H19D H -0.0328 0.9545 0.5251 0.154 Uiso 0.3333 1 calc GR . P A 2
H19E H 0.0128 0.8512 0.5512 0.154 Uiso 0.3333 1 calc GR . P A 2
H19F H -0.0881 0.8897 0.5741 0.154 Uiso 0.3333 1 calc GR . P A 2

loop_
_atom_site_aniso_label
_atom_site_aniso_U_11
_atom_site_aniso_U_22
_atom_site_aniso_U_33
_atom_site_aniso_U_23
_atom_site_aniso_U_13
_atom_site_aniso_U_12
N1 0.0272(7) 0.0245(7) 0.0275(7) -0.0020(5) 0.0070(5) -0.0015(5)
N2 0.0303(7) 0.0287(7) 0.0456(9) 0.0083(6) 0.0136(6) 0.0007(6)
N3 0.0315(8) 0.0345(8) 0.0529(10) -0.0040(7) 0.0062(7) 0.0018(7)
N4 0.0408(9) 0.0432(9) 0.0615(11) -0.0077(8) 0.0245(8) -0.0065(7)
N5 0.0289(7) 0.0257(7) 0.0389(8) 0.0023(6) 0.0104(6) 0.0033(5)
C1 0.0244(8) 0.0260(8) 0.0286(8) -0.0053(6) 0.0041(6) -0.0010(6)
C2 0.0275(8) 0.0261(8) 0.0296(8) -0.0055(6) 0.0069(6) -0.0026(6)
C3 0.0253(8) 0.0272(8) 0.0334(9) -0.0030(6) 0.0064(6) -0.0037(7)
C4 0.0353(9) 0.0277(8) 0.0361(9) -0.0033(7) 0.0110(7) -0.0017(7)
C5 0.0273(8) 0.0267(8) 0.0250(8) 0.0013(6) 0.0055(6) 0.0019(6)
C6 0.0292(8) 0.0237(8) 0.0297(8) 0.0004(6) 0.0061(6) 0.0049(6)
C7 0.0321(8) 0.0215(7) 0.0286(8) 0.0000(6) 0.0036(6) -0.0006(6)
C8 0.0274(8) 0.0260(8) 0.0259(8) 0.0007(6) 0.0054(6) -0.0001(6)
C9 0.0300(8) 0.0264(8) 0.0339(9) 0.0040(6) 0.0087(7) 0.0052(6)
C10 0.0323(9) 0.0225(8) 0.0335(9) 0.0066(6) 0.0085(7) 0.0025(6)
C11 0.0296(8) 0.0251(8) 0.0281(8) -0.0018(6) 0.0045(6) 0.0026(6)
C12 0.0258(8) 0.0304(8) 0.0305(8) 0.0000(6) 0.0064(6) -0.0023(6)
C13 0.0294(8) 0.0324(9) 0.0295(8) -0.0001(7) 0.0072(7) -0.0023(7)
C14 0.0409(10) 0.0368(10) 0.0341(9) 0.0048(7) 0.0050(8) -0.0097(8)
C15 0.0620(14) 0.0553(13) 0.0473(12) 0.0194(10) 0.0099(10) -0.0076(10)
C16 0.0281(8) 0.0307(8) 0.0373(9) -0.0001(7) 0.0092(7) 0.0032(7)
C17 0.0313(9) 0.0331(9) 0.0414(10) -0.0014(7) 0.0027(7) 0.0034(7)
C18 0.0385(10) 0.0323(9) 0.0535(12) -0.0010(8) 0.0008(9) 0.0076(8)
C19 0.0433(12) 0.0521(12) 0.0710(15) -0.0048(11) 0.0106(11) 0.0166(10)
N1A 0.0282(7) 0.0286(7) 0.0304(7) -0.0016(6) 0.0075(6) -0.0029(6)
N2A 0.0416(9) 0.0279(7) 0.0540(10) -0.0002(7) 0.0225(7) -0.0034(6)
N3A 0.0386(9) 0.0360(8) 0.0427(9) -0.0003(7) 0.0083(7) 0.0043(7)
N4A 0.0330(9) 0.0563(10) 0.0425(9) 0.0009(7) 0.0109(7) -0.0063(7)
N5A 0.0274(7) 0.0298(7) 0.0357(8) -0.0006(6) 0.0082(6) -0.0067(6)
C1A 0.0250(8) 0.0295(8) 0.0261(8) -0.0024(6) 0.0058(6) -0.0009(6)
C2A 0.0295(8) 0.0305(8) 0.0293(8) -0.0044(6) 0.0080(7) -0.0046(6)
C3A 0.0270(8) 0.0346(9) 0.0280(8) -0.0028(7) 0.0061(6) -0.0035(7)
C4A 0.0357(10) 0.0347(9) 0.0275(8) -0.0008(7) 0.0076(7) -0.0063(7)
C5A 0.0265(8) 0.0300(8) 0.0234(7) -0.0022(6) 0.0027(6) -0.0062(6)
C6A 0.0285(8) 0.0242(8) 0.0348(9) 0.0008(6) 0.0064(7) -0.0032(6)
C7A 0.0307(8) 0.0259(8) 0.0312(8) 0.0013(6) 0.0078(7) -0.0074(6)
C8A 0.0271(8) 0.0281(8) 0.0244(8) -0.0016(6) 0.0029(6) -0.0051(6)
C9A 0.0310(8) 0.0249(8) 0.0258(8) -0.0011(6) 0.0003(6) -0.0037(6)
C10A 0.0279(8) 0.0277(8) 0.0277(8) 0.0010(6) 0.0036(6) -0.0077(6)
C11A 0.0296(8) 0.0264(8) 0.0256(8) -0.0013(6) 0.0028(6) -0.0033(6)
C12A 0.0275(8) 0.0343(9) 0.0304(8) -0.0008(7) 0.0080(7) -0.0078(7)
C13A 0.0285(8) 0.0356(9) 0.0335(9) -0.0046(7) 0.0061(7) -0.0051(7)
C14A 0.0356(10) 0.0330(9) 0.0493(11) -0.0035(8) 0.0056(8) -0.0079(7)
C15A 0.0432(11) 0.0426(11) 0.0486(11) 0.0000(9) 0.0099(9) -0.0150(9)

loop_
_atom_type_symbol
_atom_type_description
_atom_type_scat_dispersion_real
_atom_type_scat_dispersion_imag
_atom_type_scat_source
C C 0.0033 0.0016 'International Tables Vol C Tables 4.2.6.8 and 6.1.1.4'
H H 0.0000 0.0000 'International Tables Vol C Tables 4.2.6.8 and 6.1.1.4'
N N 0.0061 0.0033 'International Tables Vol C Tables 4.2.6.8 and 6.1.1.4'

loop_
_geom_angle_atom_site_label_1
_geom_angle_atom_site_label_2
_geom_angle_atom_site_label_3
_geom_angle
_geom_angle_site_symmetry_1
_geom_angle_site_symmetry_3
C11 N1 C1 119.76(13) . .
C5 N5 C12 122.37(13) . .
C5 N5 C16 121.26(13) . .
C16 N5 C12 116.27(13) . .
N1 C1 C3 120.99(14) . .
C2 C1 N1 119.09(14) . .
C2 C1 C3 119.89(15) . .
N2 C2 C1 124.14(15) . .
N2 C2 C4 116.62(14) . .
C1 C2 C4 119.17(15) . .
N3 C3 C1 174.89(18) . .
N4 C4 C2 179.3(2) . .
N5 C5 C6 121.38(14) . .
N5 C5 C10 121.80(14) . .
C10 C5 C6 116.81(14) . .
C7 C6 C5 121.20(14) . .
C6 C7 C8 121.63(14) . .
C7 C8 C11 123.15(14) . .
C9 C8 C7 117.22(14) . .
C9 C8 C11 119.60(14) . .
C10 C9 C8 121.85(15) . .
C9 C10 C5 121.27(15) . .
N1 C11 C8 123.45(14) . .
N5 C12 C13 113.46(13) . .
C12 C13 C14 112.61(14) . .
C15 C14 C13 111.85(16) . .
N5 C16 C17 113.85(14) . .
C18 C17 C16 111.97(15) . .
C19 C18 C17 114.25(16) . .
C11A N1A C1A 122.18(14) . .
C5A N5A C12A 120.53(14) . .
C5A N5A C16A 123.78(16) . .
C5A N5A C16B 120.3(3) . .
C12A N5A C16A 114.46(17) . .
C12A N5A C16B 118.9(3) . .
N1A C1A C3A 122.47(14) . .
C2A C1A N1A 116.77(14) . .
C2A C1A C3A 120.76(15) . .
N2A C2A C1A 122.28(15) . .
N2A C2A C4A 116.57(14) . .
C1A C2A C4A 121.03(15) . .
N3A C3A C1A 175.78(18) . .
N4A C4A C2A 176.11(19) . .
N5A C5A C6A 121.21(15) . .
N5A C5A C10A 122.19(14) . .
C10A C5A C6A 116.58(14) . .
C7A C6A C5A 121.53(15) . .
C6A C7A C8A 121.80(15) . .
C7A C8A C11A 120.95(14) . .
C9A C8A C7A 117.03(15) . .
C9A C8A C11A 122.02(15) . .
C10A C9A C8A 121.97(15) . .
C9A C10A C5A 121.09(14) . .
N1A C11A C8A 120.77(15) . .
N5A C12A C13A 113.51(14) . .
C14A C13A C12A 112.00(15) . .
C15A C14A C13A 114.12(15) . .
N5A C16A C17A 114.9(2) . .
N5A C16B C17B 112.1(5) . .
C18A C17A C16A 114.2(3) . .
C16B C17B C18B 113.0(5) . .
C17A C18A C19A 110.6(3) . .
C19B C18B C17B 110.7(8) . .

loop_
_geom_bond_atom_site_label_1
_geom_bond_atom_site_label_2
_geom_bond_distance
_geom_bond_site_symmetry_2
N1 C1 1.392(2) .
N1 C11 1.291(2) .
N2 C2 1.355(2) .
N3 C3 1.153(2) .
N4 C4 1.146(2) .
N5 C5 1.369(2) .
N5 C12 1.464(2) .
N5 C16 1.460(2) .
C1 C2 1.371(2) .
C1 C3 1.440(2) .
C2 C4 1.447(2) .
C5 C6 1.424(2) .
C5 C10 1.413(2) .
C6 C7 1.375(2) .
C7 C8 1.406(2) .
C8 C9 1.405(2) .
C8 C11 1.443(2) .
C9 C10 1.375(2) .
C12 C13 1.521(2) .
C13 C14 1.527(2) .
C14 C15 1.523(3) .
C16 C17 1.530(2) .
C17 C18 1.527(2) .
C18 C19 1.514(3) .
N1A C1A 1.388(2) .
N1A C11A 1.294(2) .
N2A C2A 1.360(2) .
N3A C3A 1.152(2) .
N4A C4A 1.145(2) .
N5A C5A 1.367(2) .
N5A C12A 1.461(2) .
N5A C16A 1.470(3) .
N5A C16B 1.470(6) .
C1A C2A 1.370(2) .
C1A C3A 1.436(2) .
C2A C4A 1.440(2) .
C5A C6A 1.419(2) .
C5A C10A 1.417(2) .
C6A C7A 1.369(2) .
C7A C8A 1.408(2) .
C8A C9A 1.399(2) .
C8A C11A 1.447(2) .
C9A C10A 1.381(2) .
C12A C13A 1.527(2) .
C13A C14A 1.522(2) .
C14A C15A 1.518(3) .
C16A C17A 1.532(4) .
C16B C17B 1.477(8) .
C17A C18A 1.515(4) .
C17B C18B 1.519(9) .
C18A C19A 1.574(6) .
C18B C19B 1.511(12) .
